data_7115635
loop_
_publ_author_name
'Abraham B. Alemayehu'
'Hugo Vazquez-Lima'
'Christine M. Beavers'
'Kevin J. Gagnon'
'Jesper Bendix'
'Abhik Ghosh'

_publ_section_title
;
 Platinum corroles
;
_journal_name_full Chem.Commun.
_journal_page_first 11093
_journal_paper_doi 10.1039/C4cc02548B
_journal_volume 50
_journal_year 2014
_chemical_formula_sum 'C56.23 H45.24 Cl0.31 N4.96 Pt'
_chemical_formula_weight 996.50
_chemical_name_systematic
;
 ?
;
_space_group_crystal_system triclinic
_space_group_IT_number 2
_space_group_name_Hall '-P 1'
_space_group_name_H-M_alt 'P -1'
_symmetry_space_group_name_Hall '-P 1'
_symmetry_space_group_name_H-M 'P -1'
_atom_sites_solution_hydrogens geom
_audit_creation_method SHELXL-2013
_cell_angle_alpha 87.752(3)
_cell_angle_beta 83.482(3)
_cell_angle_gamma 77.657(3)
_cell_formula_units_Z 2
_cell_length_a 10.4746(6)
_cell_length_b 11.6239(6)
_cell_length_c 18.2464(11)
_cell_measurement_reflns_used 9218
_cell_measurement_temperature 100(2)
_cell_measurement_theta_max 36.63
_cell_measurement_theta_min 2.29
_cell_volume 2156.0(2)
_computing_cell_refinement 'SAINT V8.32B Bruker-AXS, Madison WI'
_computing_data_collection 'Bruker APEX-II v2013.6-2 Bruker-AXS, Madison WI'
_computing_data_reduction 'SAINT V8.32B Bruker-AXS, Madison WI'
_computing_molecular_graphics
;
Bruker SHELXTL Bruker-AXS, Madison WI
O. V. Dolomanov, L. J. Bourhis, R. J. Gildea, J. A. K. Howard and H. Puschmann,
OLEX2: a complete structure solution, refinement and analysis program.
J. Appl. Cryst. (2009). 42, 339-341.
and local programs
;
_computing_publication_material 'Bruker SHELXTL Bruker-AXS, Madison WI'
_computing_structure_refinement 'SHELXL-2013 (Sheldrick, 2013)'
_computing_structure_solution 'SHELXT 2013/5 Bruker-AXS, Madison WI'
_diffrn_ambient_temperature 100(2)
_diffrn_measured_fraction_theta_full 0.999
_diffrn_measured_fraction_theta_max 0.991
_diffrn_measurement_device_type 'Bruker APEX II CCD diffractometer'
_diffrn_measurement_method '\w scans with 0.3 degree steps'
_diffrn_radiation_type synchrotron
_diffrn_radiation_wavelength 0.7749
_diffrn_reflns_av_R_equivalents 0.0415
_diffrn_reflns_av_unetI/netI 0.0328
_diffrn_reflns_Laue_measured_fraction_full 0.999
_diffrn_reflns_Laue_measured_fraction_max 0.991
_diffrn_reflns_limit_h_max 15
_diffrn_reflns_limit_h_min -16
_diffrn_reflns_limit_k_max 17
_diffrn_reflns_limit_k_min -17
_diffrn_reflns_limit_l_max 28
_diffrn_reflns_limit_l_min -28
_diffrn_reflns_number 77953
_diffrn_reflns_point_group_measured_fraction_full 0.999
_diffrn_reflns_point_group_measured_fraction_max 0.991
_diffrn_reflns_theta_full 27.706
_diffrn_reflns_theta_max 36.704
_diffrn_reflns_theta_min 2.292
_diffrn_source 'Advanced Light Source station 11.3.1'
_exptl_absorpt_coefficient_mu 4.111
_exptl_absorpt_correction_T_max 0.960
_exptl_absorpt_correction_T_min 0.756
_exptl_absorpt_correction_type multi-scan
_exptl_absorpt_process_details 'SADABS-2012/1 - Bruker AXS, Madison WI'
_exptl_crystal_colour red-brown
_exptl_crystal_density_diffrn 1.535
_exptl_crystal_description plate
_exptl_crystal_F_000 1001
_exptl_crystal_size_max 0.160
_exptl_crystal_size_mid 0.080
_exptl_crystal_size_min 0.010
_refine_diff_density_max 2.092
_refine_diff_density_min -1.894
_refine_diff_density_rms 0.101
_refine_ls_extinction_method none
_refine_ls_goodness_of_fit_ref 1.084
_refine_ls_hydrogen_treatment constr
_refine_ls_matrix_type full
_refine_ls_number_parameters 592
_refine_ls_number_reflns 16418
_refine_ls_number_restraints 3
_refine_ls_restrained_S_all 1.084
_refine_ls_R_factor_all 0.0388
_refine_ls_R_factor_gt 0.0313
_refine_ls_shift/su_max 0.002
_refine_ls_shift/su_mean 0.000
_refine_ls_structure_factor_coef Fsqd
_refine_ls_weighting_details 'w=1/[\s^2^(Fo^2^)+(0.0279P)^2^+2.2075P] where P=(Fo^2^+2Fc^2^)/3'
_refine_ls_weighting_scheme calc
_refine_ls_wR_factor_gt 0.0706
_refine_ls_wR_factor_ref 0.0727
_reflns_Friedel_coverage 0.000
_reflns_number_gt 14455
_reflns_number_total 16418
_reflns_threshold_expression 'I > 2\s(I)'
_cod_data_source_file c4cc02548b2.cif
_cod_data_source_block Pt{T(p-CH3-Ph)C}(p-C6H4CN)(p-C6H4CH3)
_cod_database_code 7115635
_shelx_space_group_comment
;
The symmetry employed for this shelxl refinement is uniquely defined
by the following loop, which should always be used as a source of
symmetry information in preference to the above space-group names.
They are only intended as comments.
;
_shelx_estimated_absorpt_t_min 0.559
_shelx_estimated_absorpt_t_max 0.960
_shelxl_version_number 2013-3

loop_
_space_group_symop_operation_xyz
'x, y, z'
'-x, -y, -z'

loop_
_atom_site_label
_atom_site_type_symbol
_atom_site_fract_x
_atom_site_fract_y
_atom_site_fract_z
_atom_site_U_iso_or_equiv
_atom_site_adp_type
_atom_site_occupancy
_atom_site_site_symmetry_order
_atom_site_calc_flag
_atom_site_refinement_flags_posn
_atom_site_refinement_flags_adp
_atom_site_refinement_flags_occupancy
_atom_site_disorder_assembly
_atom_site_disorder_group
Pt1 Pt 0.65050(2) 0.52500(2) 0.28514(2) 0.02356(3) Uani 1 1 d . . . . .
N1 N 0.71900(19) 0.39597(17) 0.35080(12) 0.0262(4) Uani 1 1 d . . . . .
N2 N 0.82163(18) 0.51519(17) 0.22580(12) 0.0245(4) Uani 1 1 d . . . . .
N3 N 0.55927(18) 0.65588(17) 0.22593(12) 0.0245(4) Uani 1 1 d . . . . .
N4 N 0.49228(19) 0.51891(17) 0.35111(12) 0.0256(4) Uani 1 1 d . . . . .
C1 C 0.6339(2) 0.3647(2) 0.40546(15) 0.0280(4) Uani 1 1 d . . . . .
C2 C 0.7072(3) 0.2692(2) 0.44506(16) 0.0310(5) Uani 1 1 d . . . . .
H2A H 0.6739 0.2278 0.4862 0.037 Uiso 1 1 calc R U . . .
C3 C 0.8357(3) 0.2481(2) 0.41240(15) 0.0311(5) Uani 1 1 d . . . . .
H3A H 0.9066 0.1899 0.4276 0.037 Uiso 1 1 calc R U . . .
C4 C 0.8432(2) 0.3297(2) 0.35143(15) 0.0270(4) Uani 1 1 d . . . . .
C5 C 0.9462(2) 0.3513(2) 0.29950(15) 0.0266(4) Uani 1 1 d . . . . .
C6 C 0.9346(2) 0.4382(2) 0.24139(15) 0.0268(4) Uani 1 1 d . . . . .
C7 C 1.0374(2) 0.4622(2) 0.18749(15) 0.0288(5) Uani 1 1 d . . . . .
H7A H 1.1272 0.4227 0.1842 0.035 Uiso 1 1 calc R U . . .
C8 C 0.9845(2) 0.5508(2) 0.14206(16) 0.0297(5) Uani 1 1 d . . . . .
H8A H 1.0305 0.5840 0.1016 0.036 Uiso 1 1 calc R U . . .
C9 C 0.8468(2) 0.5852(2) 0.16626(14) 0.0263(4) Uani 1 1 d . . . . .
C10 C 0.7504(2) 0.6766(2) 0.13807(14) 0.0246(4) Uani 1 1 d . . . . .
C11 C 0.6160(2) 0.7086(2) 0.16584(14) 0.0256(4) Uani 1 1 d . . . . .
C12 C 0.5136(2) 0.7978(2) 0.13890(15) 0.0276(4) Uani 1 1 d . . . . .
H12A H 0.5230 0.8485 0.0974 0.033 Uiso 1 1 calc R U . . .
C13 C 0.4004(2) 0.7962(2) 0.18383(15) 0.0278(4) Uani 1 1 d . . . . .
H13A H 0.3172 0.8463 0.1791 0.033 Uiso 1 1 calc R U . . .
C14 C 0.4280(2) 0.70618(19) 0.23948(14) 0.0250(4) Uani 1 1 d . . . . .
C15 C 0.3376(2) 0.6750(2) 0.29839(14) 0.0260(4) Uani 1 1 d . . . . .
C16 C 0.3687(2) 0.5869(2) 0.35221(15) 0.0271(4) Uani 1 1 d . . . . .
C17 C 0.2932(2) 0.5430(2) 0.41429(15) 0.0299(5) Uani 1 1 d . . . . .
H17A H 0.2026 0.5719 0.4297 0.036 Uiso 1 1 calc R U . . .
C18 C 0.3752(2) 0.4522(2) 0.44724(15) 0.0312(5) Uani 1 1 d . . . . .
H18A H 0.3516 0.4076 0.4894 0.037 Uiso 1 1 calc R U . . .
C19 C 0.5027(2) 0.4372(2) 0.40648(15) 0.0281(4) Uani 1 1 d . . . . .
C20 C 1.0797(2) 0.2765(2) 0.30380(15) 0.0279(5) Uani 1 1 d . . . . .
C21 C 1.1830(3) 0.3253(3) 0.3205(2) 0.0414(7) Uani 1 1 d . . . . .
H21A H 1.1677 0.4067 0.3313 0.050 Uiso 1 1 calc R U . . .
C22 C 1.3081(3) 0.2556(3) 0.3215(2) 0.0448(7) Uani 1 1 d . . . . .
H22A H 1.3773 0.2899 0.3339 0.054 Uiso 1 1 calc R U . . .
C23 C 1.3340(3) 0.1374(3) 0.30494(18) 0.0380(6) Uani 1 1 d . . . . .
C24 C 1.2317(3) 0.0889(2) 0.28885(18) 0.0378(6) Uani 1 1 d . . . . .
H24A H 1.2476 0.0076 0.2777 0.045 Uiso 1 1 calc R U . . .
C25 C 1.1053(3) 0.1574(2) 0.28863(17) 0.0337(5) Uani 1 1 d . . . . .
H25A H 1.0358 0.1221 0.2780 0.040 Uiso 1 1 calc R U . . .
C26 C 0.7962(2) 0.7472(2) 0.07441(14) 0.0270(4) Uani 1 1 d . . . . .
C27 C 0.8579(3) 0.6950(2) 0.00827(16) 0.0331(5) Uani 1 1 d . . . . .
H27A H 0.8710 0.6121 0.0031 0.040 Uiso 1 1 calc R U . . .
C28 C 0.9002(3) 0.7633(3) -0.05020(16) 0.0361(5) Uani 1 1 d . . . . .
H28A H 0.9415 0.7263 -0.0948 0.043 Uiso 1 1 calc R U . . .
C29 C 0.8831(2) 0.8845(3) -0.04444(16) 0.0333(5) Uani 1 1 d . . . . .
C30 C 0.8231(3) 0.9362(2) 0.02137(16) 0.0332(5) Uani 1 1 d . . . . .
H30A H 0.8114 1.0189 0.0265 0.040 Uiso 1 1 calc R U . . .
C31 C 0.7796(2) 0.8694(2) 0.07986(15) 0.0298(5) Uani 1 1 d . . . . .
H31A H 0.7381 0.9071 0.1242 0.036 Uiso 1 1 calc R U . . .
C32 C 0.2007(2) 0.7455(2) 0.30165(14) 0.0268(4) Uani 1 1 d . . . . .
C33 C 0.1221(3) 0.7368(2) 0.24671(17) 0.0345(5) Uani 1 1 d . . . . .
H33A H 0.1535 0.6806 0.2089 0.041 Uiso 1 1 calc R U . . .
C34 C -0.0014(2) 0.8088(3) 0.24628(16) 0.0343(5) Uani 1 1 d . . . . .
H34A H -0.0537 0.8010 0.2082 0.041 Uiso 1 1 calc R U . . .
C35 C -0.0501(2) 0.8919(2) 0.30026(16) 0.0310(5) Uani 1 1 d . . . . .
C36 C 0.0260(2) 0.8980(2) 0.35663(17) 0.0347(5) Uani 1 1 d . . . . .
H36A H -0.0068 0.9528 0.3950 0.042 Uiso 1 1 calc R U . . .
C37 C 0.1501(2) 0.8250(2) 0.35807(16) 0.0325(5) Uani 1 1 d . . . . .
H37A H 0.2003 0.8296 0.3977 0.039 Uiso 1 1 calc R U . . .
C38 C 1.4713(3) 0.0625(3) 0.3059(2) 0.0522(9) Uani 1 1 d . . . . .
H38A H 1.4714 -0.0183 0.2925 0.078 Uiso 1 1 calc R U . . .
H38B H 1.4988 0.0626 0.3555 0.078 Uiso 1 1 calc R U . . .
H38C H 1.5323 0.0949 0.2704 0.078 Uiso 1 1 calc R U . . .
C39 C 0.9273(3) 0.9581(3) -0.10855(18) 0.0445(7) Uani 1 1 d . . . . .
H39A H 0.9074 1.0411 -0.0946 0.067 Uiso 1 1 calc R U . . .
H39B H 0.8809 0.9490 -0.1510 0.067 Uiso 1 1 calc R U . . .
H39C H 1.0222 0.9320 -0.1217 0.067 Uiso 1 1 calc R U . . .
C40 C -0.1828(2) 0.9718(3) 0.29720(19) 0.0402(6) Uani 1 1 d . . . . .
H40A H -0.2019 1.0248 0.3393 0.060 Uiso 1 1 calc R U . . .
H40B H -0.2501 0.9244 0.2990 0.060 Uiso 1 1 calc R U . . .
H40C H -0.1830 1.0183 0.2512 0.060 Uiso 1 1 calc R U . . .
C1H C 0.7570(6) 0.2956(5) -0.0296(3) 0.0418(10) Uani 0.692(6) 1 d . . P A 1
H1HA H 0.8483 0.2835 -0.0182 0.063 Uiso 0.692(6) 1 calc R U P A 1
H1HB H 0.7555 0.2924 -0.0831 0.063 Uiso 0.692(6) 1 calc R U P A 1
H1HC H 0.7162 0.2336 -0.0053 0.063 Uiso 0.692(6) 1 calc R U P A 1
C2H C 0.6826(5) 0.4130(4) -0.0023(3) 0.0414(11) Uani 0.692(6) 1 d . . P A 1
H2HA H 0.7259 0.4746 -0.0265 0.050 Uiso 0.692(6) 1 calc R U P A 1
H2HB H 0.6877 0.4161 0.0514 0.050 Uiso 0.692(6) 1 calc R U P A 1
C3H C 0.5389(5) 0.4417(4) -0.0162(2) 0.0385(10) Uani 0.692(6) 1 d . . P A 1
H3HA H 0.4969 0.3774 0.0051 0.046 Uiso 0.692(6) 1 calc R U P A 1
H3HB H 0.5338 0.4441 -0.0701 0.046 Uiso 0.692(6) 1 calc R U P A 1
Cl1 Cl 0.6796(6) 0.4876(6) 0.0130(4) 0.0584(19) Uiso 0.154(3) 1 d D . P A 2
Cl2 Cl 0.7983(6) 0.2545(6) -0.0383(4) 0.0442(15) Uiso 0.154(3) 1 d D . P A 2
C1S C 0.6578(12) 0.3674(10) -0.0344(10) 0.036(4) Uiso 0.154(3) 1 d D . P A 2
H1SA H 0.6382 0.3924 -0.0851 0.044 Uiso 0.154(3) 1 calc R U P A 2
H1SB H 0.5820 0.3378 -0.0094 0.044 Uiso 0.154(3) 1 calc R U P A 2
N5 N 0.7981(6) 0.9725(5) 0.5291(3) 0.063(2) Uani 0.659(13) 1 d . . P B 3
C41 C 0.6941(2) 0.6473(2) 0.35741(14) 0.0269(4) Uani 1 1 d . . . . .
C42 C 0.8172(2) 0.6318(2) 0.38325(15) 0.0310(5) Uani 1 1 d . . . . .
H42A H 0.8843 0.5664 0.3671 0.037 Uiso 1 1 calc R U . . .
C43 C 0.8433(3) 0.7106(3) 0.43228(16) 0.0363(6) Uani 1 1 d . . . . .
H43A H 0.9278 0.6984 0.4491 0.044 Uiso 1 1 calc R U . . .
C44 C 0.7461(3) 0.8075(2) 0.45684(16) 0.0369(6) Uani 1 1 d . . . . .
C45 C 0.6220(3) 0.8227(2) 0.43312(16) 0.0362(6) Uani 1 1 d . . . . .
H45A H 0.5544 0.8871 0.4504 0.043 Uiso 1 1 calc R U . . .
C46 C 0.5967(3) 0.7435(2) 0.38403(15) 0.0324(5) Uani 1 1 d . . . . .
H46A H 0.5115 0.7550 0.3682 0.039 Uiso 1 1 calc R U . . .
C47 C 0.7752(4) 0.8968(3) 0.5031(2) 0.0507(8) Uani 1 1 d . . . . .
H47A H 0.6955 0.9576 0.5148 0.076 Uiso 0.341(13) 1 calc R U P B -3
H47B H 0.8438 0.9329 0.4765 0.076 Uiso 0.341(13) 1 calc R U P B -3
H47C H 0.8058 0.8598 0.5489 0.076 Uiso 0.341(13) 1 calc R U P B -3
N6 N 0.4778(9) 0.0765(8) 0.0529(5) 0.044(3) Uani 0.309(11) 1 d . . P C 4
C48 C 0.6023(2) 0.4005(2) 0.21702(14) 0.0266(4) Uani 1 1 d . . . . .
C49 C 0.6911(2) 0.2962(2) 0.19624(16) 0.0318(5) Uani 1 1 d . . . . .
H49A H 0.7777 0.2824 0.2104 0.038 Uiso 1 1 calc R U . . .
C50 C 0.6552(3) 0.2120(2) 0.15528(17) 0.0350(5) Uani 1 1 d . . . . .
H50A H 0.7176 0.1419 0.1419 0.042 Uiso 1 1 calc R U . . .
C51 C 0.5299(3) 0.2287(2) 0.13358(16) 0.0334(5) Uani 1 1 d . . . . .
C52 C 0.4408(2) 0.3314(2) 0.15419(17) 0.0354(6) Uani 1 1 d . . . . .
H52A H 0.3541 0.3445 0.1402 0.042 Uiso 1 1 calc R U . . .
C53 C 0.4764(2) 0.4159(2) 0.19508(17) 0.0335(5) Uani 1 1 d . . . . .
H53A H 0.4135 0.4857 0.2084 0.040 Uiso 1 1 calc R U . . .
C54 C 0.4894(3) 0.1389(3) 0.0902(2) 0.0432(7) Uani 1 1 d . . . . .
H54A H 0.3977 0.1669 0.0803 0.065 Uiso 0.691(11) 1 calc R U P C -4
H54B H 0.4979 0.0647 0.1184 0.065 Uiso 0.691(11) 1 calc R U P C -4
H54C H 0.5459 0.1263 0.0433 0.065 Uiso 0.691(11) 1 calc R U P C -4

loop_
_atom_site_aniso_label
_atom_site_aniso_U_11
_atom_site_aniso_U_22
_atom_site_aniso_U_33
_atom_site_aniso_U_23
_atom_site_aniso_U_13
_atom_site_aniso_U_12
Pt1 0.01878(4) 0.01879(4) 0.03181(5) 0.00104(3) -0.00242(3) -0.00152(2)
N1 0.0238(8) 0.0204(8) 0.0335(11) 0.0033(7) -0.0047(7) -0.0023(6)
N2 0.0213(8) 0.0205(8) 0.0311(10) 0.0009(7) -0.0036(7) -0.0026(6)
N3 0.0197(8) 0.0202(8) 0.0312(10) -0.0004(7) -0.0004(7) -0.0003(6)
N4 0.0220(8) 0.0210(8) 0.0323(10) 0.0011(7) 0.0000(7) -0.0027(6)
C1 0.0268(10) 0.0232(10) 0.0341(13) 0.0023(9) -0.0028(9) -0.0063(8)
C2 0.0312(11) 0.0245(10) 0.0361(13) 0.0048(9) -0.0040(9) -0.0041(8)
C3 0.0291(11) 0.0264(11) 0.0374(14) 0.0032(10) -0.0085(9) -0.0032(8)
C4 0.0233(9) 0.0208(9) 0.0370(13) 0.0007(9) -0.0069(8) -0.0031(7)
C5 0.0211(9) 0.0213(9) 0.0373(13) -0.0009(9) -0.0058(8) -0.0027(7)
C6 0.0195(9) 0.0212(9) 0.0389(13) -0.0006(9) -0.0044(8) -0.0020(7)
C7 0.0248(10) 0.0213(10) 0.0389(13) -0.0065(9) 0.0005(9) -0.0029(8)
C8 0.0232(10) 0.0250(10) 0.0391(14) 0.0000(9) 0.0006(9) -0.0035(8)
C9 0.0221(9) 0.0218(9) 0.0340(12) 0.0007(8) -0.0027(8) -0.0029(7)
C10 0.0211(9) 0.0222(9) 0.0296(11) -0.0013(8) -0.0026(8) -0.0025(7)
C11 0.0251(10) 0.0210(9) 0.0297(12) -0.0029(8) -0.0027(8) -0.0025(7)
C12 0.0246(10) 0.0239(10) 0.0336(12) 0.0026(9) -0.0047(8) -0.0034(8)
C13 0.0233(10) 0.0227(10) 0.0359(13) 0.0009(9) -0.0038(8) -0.0015(7)
C14 0.0204(9) 0.0210(9) 0.0324(12) -0.0016(8) -0.0034(8) -0.0013(7)
C15 0.0207(9) 0.0220(9) 0.0342(12) -0.0033(8) -0.0009(8) -0.0022(7)
C16 0.0216(9) 0.0231(10) 0.0357(13) -0.0012(9) -0.0015(8) -0.0034(7)
C17 0.0253(10) 0.0248(10) 0.0376(13) -0.0006(9) 0.0026(9) -0.0037(8)
C18 0.0299(11) 0.0278(11) 0.0347(13) 0.0027(9) 0.0008(9) -0.0064(9)
C19 0.0259(10) 0.0228(10) 0.0349(13) 0.0018(9) -0.0020(9) -0.0044(8)
C20 0.0212(9) 0.0238(10) 0.0380(13) 0.0016(9) -0.0057(8) -0.0022(7)
C21 0.0318(13) 0.0304(13) 0.065(2) 0.0005(13) -0.0174(13) -0.0062(10)
C22 0.0263(12) 0.0406(15) 0.070(2) 0.0072(14) -0.0177(13) -0.0077(10)
C23 0.0239(11) 0.0390(14) 0.0473(16) 0.0121(12) -0.0042(10) -0.0002(9)
C24 0.0292(12) 0.0294(12) 0.0507(17) -0.0011(11) -0.0040(11) 0.0028(9)
C25 0.0260(11) 0.0266(11) 0.0479(16) -0.0016(10) -0.0065(10) -0.0026(8)
C26 0.0232(9) 0.0274(10) 0.0302(12) 0.0011(9) -0.0034(8) -0.0047(8)
C27 0.0337(12) 0.0298(12) 0.0347(14) -0.0030(10) 0.0004(10) -0.0062(9)
C28 0.0335(12) 0.0424(15) 0.0314(13) -0.0030(11) 0.0003(10) -0.0075(11)
C29 0.0260(11) 0.0396(13) 0.0353(14) 0.0079(11) -0.0061(9) -0.0090(9)
C30 0.0323(12) 0.0291(11) 0.0383(14) 0.0041(10) -0.0058(10) -0.0065(9)
C31 0.0296(11) 0.0253(10) 0.0337(13) 0.0010(9) -0.0024(9) -0.0047(8)
C32 0.0208(9) 0.0245(10) 0.0340(12) 0.0001(9) -0.0008(8) -0.0033(7)
C33 0.0264(11) 0.0345(13) 0.0421(15) -0.0082(11) -0.0040(10) -0.0037(9)
C34 0.0260(11) 0.0385(13) 0.0392(14) 0.0003(11) -0.0079(10) -0.0067(9)
C35 0.0214(10) 0.0291(11) 0.0410(14) 0.0050(10) -0.0030(9) -0.0028(8)
C36 0.0258(11) 0.0311(12) 0.0441(15) -0.0048(11) -0.0014(10) 0.0007(9)
C37 0.0232(10) 0.0316(12) 0.0409(14) -0.0044(10) -0.0052(9) -0.0002(8)
C38 0.0254(12) 0.0549(19) 0.069(2) 0.0171(17) -0.0052(13) 0.0056(12)
C39 0.0415(15) 0.0545(18) 0.0387(16) 0.0107(14) -0.0030(12) -0.0154(13)
C40 0.0208(10) 0.0399(14) 0.0566(18) 0.0048(13) -0.0065(11) 0.0013(9)
C1H 0.043(3) 0.044(3) 0.040(2) 0.004(2) 0.0000(19) -0.017(2)
C2H 0.053(2) 0.032(2) 0.045(2) 0.0050(17) -0.0156(19) -0.0189(18)
C3H 0.054(2) 0.0324(19) 0.034(2) 0.0076(15) -0.0122(17) -0.0183(17)
N5 0.105(5) 0.052(3) 0.044(3) -0.004(2) -0.011(3) -0.040(3)
C41 0.0296(10) 0.0224(10) 0.0286(12) 0.0022(8) -0.0015(8) -0.0063(8)
C42 0.0279(11) 0.0313(12) 0.0349(13) -0.0018(10) -0.0012(9) -0.0093(9)
C43 0.0386(13) 0.0379(14) 0.0371(14) 0.0011(11) -0.0064(11) -0.0175(11)
C44 0.0487(15) 0.0308(12) 0.0340(14) 0.0002(10) -0.0036(11) -0.0151(11)
C45 0.0452(15) 0.0264(11) 0.0362(14) -0.0013(10) -0.0049(11) -0.0052(10)
C46 0.0357(12) 0.0255(11) 0.0350(14) 0.0005(9) -0.0062(10) -0.0028(9)
C47 0.061(2) 0.0428(17) 0.052(2) -0.0029(15) -0.0033(16) -0.0206(15)
N6 0.048(5) 0.036(5) 0.049(6) -0.005(4) -0.013(4) -0.006(3)
C48 0.0227(9) 0.0241(10) 0.0318(12) -0.0013(9) -0.0016(8) -0.0028(7)
C49 0.0274(11) 0.0270(11) 0.0393(14) -0.0033(10) -0.0080(9) 0.0010(8)
C50 0.0351(12) 0.0257(11) 0.0418(15) -0.0050(10) -0.0092(11) 0.0024(9)
C51 0.0321(12) 0.0274(11) 0.0405(15) -0.0038(10) -0.0047(10) -0.0049(9)
C52 0.0231(10) 0.0343(13) 0.0481(16) -0.0086(11) -0.0048(10) -0.0025(9)
C53 0.0241(10) 0.0286(11) 0.0463(16) -0.0080(10) -0.0045(10) -0.0005(8)
C54 0.0464(16) 0.0322(13) 0.0500(18) -0.0061(13) -0.0124(13) -0.0011(11)

loop_
_atom_type_symbol
_atom_type_description
_atom_type_scat_dispersion_real
_atom_type_scat_dispersion_imag
_atom_type_scat_source
C C 0.0040 0.0020 'Calculated using XDISP in WinGX (Farrugia, 1999)'
H H 0.0000 0.0000 'Calculated using XDISP in WinGX (Farrugia, 1999)'
N N 0.0076 0.0040 'Calculated using XDISP in WinGX (Farrugia, 1999)'
Cl Cl 0.1697 0.1896 'Calculated using XDISP in WinGX (Farrugia, 1999)'
Pt Pt -2.5675 9.6561 'Calculated using XDISP in WinGX (Farrugia, 1999)'

loop_
_geom_angle_atom_site_label_1
_geom_angle_atom_site_label_2
_geom_angle_atom_site_label_3
_geom_angle
_geom_angle_site_symmetry_1
_geom_angle_site_symmetry_3
N4 Pt1 N1 79.70(8) . .
N4 Pt1 N3 93.01(8) . .
N1 Pt1 N3 172.70(8) . .
N4 Pt1 N2 172.96(8) . .
N1 Pt1 N2 93.26(8) . .
N3 Pt1 N2 94.03(8) . .
N4 Pt1 C48 89.11(9) . .
N1 Pt1 C48 88.69(9) . .
N3 Pt1 C48 90.84(9) . .
N2 Pt1 C48 90.84(9) . .
N4 Pt1 C41 88.66(9) . .
N1 Pt1 C41 89.93(9) . .
N3 Pt1 C41 90.28(9) . .
N2 Pt1 C41 91.26(9) . .
C48 Pt1 C41 177.55(9) . .
C1 N1 C4 112.5(2) . .
C1 N1 Pt1 117.47(16) . .
C4 N1 Pt1 130.02(17) . .
C9 N2 C6 110.6(2) . .
C9 N2 Pt1 125.88(15) . .
C6 N2 Pt1 123.50(17) . .
C14 N3 C11 110.73(19) . .
C14 N3 Pt1 123.75(16) . .
C11 N3 Pt1 125.52(15) . .
C19 N4 C16 112.5(2) . .
C19 N4 Pt1 117.39(16) . .
C16 N4 Pt1 130.10(17) . .
N1 C1 C2 106.6(2) . .
N1 C1 C19 112.8(2) . .
C2 C1 C19 140.6(2) . .
C3 C2 C1 107.5(2) . .
C3 C2 H2A 126.3 . .
C1 C2 H2A 126.3 . .
C2 C3 C4 108.1(2) . .
C2 C3 H3A 126.0 . .
C4 C3 H3A 126.0 . .
N1 C4 C5 120.7(2) . .
N1 C4 C3 105.4(2) . .
C5 C4 C3 133.9(2) . .
C4 C5 C6 126.0(2) . .
C4 C5 C20 117.9(2) . .
C6 C5 C20 116.1(2) . .
N2 C6 C5 126.4(2) . .
N2 C6 C7 106.2(2) . .
C5 C6 C7 127.4(2) . .
C8 C7 C6 108.5(2) . .
C8 C7 H7A 125.7 . .
C6 C7 H7A 125.7 . .
C7 C8 C9 107.7(2) . .
C7 C8 H8A 126.1 . .
C9 C8 H8A 126.1 . .
N2 C9 C10 124.0(2) . .
N2 C9 C8 107.0(2) . .
C10 C9 C8 128.9(2) . .
C11 C10 C9 126.3(2) . .
C11 C10 C26 116.9(2) . .
C9 C10 C26 116.8(2) . .
N3 C11 C10 124.3(2) . .
N3 C11 C12 106.8(2) . .
C10 C11 C12 128.9(2) . .
C13 C12 C11 107.5(2) . .
C13 C12 H12A 126.2 . .
C11 C12 H12A 126.2 . .
C12 C13 C14 108.7(2) . .
C12 C13 H13A 125.7 . .
C14 C13 H13A 125.7 . .
N3 C14 C13 106.3(2) . .
N3 C14 C15 126.4(2) . .
C13 C14 C15 127.4(2) . .
C16 C15 C14 125.7(2) . .
C16 C15 C32 118.8(2) . .
C14 C15 C32 115.5(2) . .
N4 C16 C15 121.0(2) . .
N4 C16 C17 105.2(2) . .
C15 C16 C17 133.8(2) . .
C18 C17 C16 108.2(2) . .
C18 C17 H17A 125.9 . .
C16 C17 H17A 125.9 . .
C17 C18 C19 107.6(2) . .
C17 C18 H18A 126.2 . .
C19 C18 H18A 126.2 . .
N4 C19 C18 106.5(2) . .
N4 C19 C1 112.6(2) . .
C18 C19 C1 140.9(2) . .
C25 C20 C21 118.3(2) . .
C25 C20 C5 120.9(2) . .
C21 C20 C5 120.8(2) . .
C22 C21 C20 120.3(3) . .
C22 C21 H21A 119.9 . .
C20 C21 H21A 119.9 . .
C23 C22 C21 121.3(3) . .
C23 C22 H22A 119.3 . .
C21 C22 H22A 119.3 . .
C24 C23 C22 118.4(2) . .
C24 C23 C38 120.9(3) . .
C22 C23 C38 120.7(3) . .
C23 C24 C25 120.9(3) . .
C23 C24 H24A 119.5 . .
C25 C24 H24A 119.5 . .
C20 C25 C24 120.8(2) . .
C20 C25 H25A 119.6 . .
C24 C25 H25A 119.6 . .
C27 C26 C31 117.9(2) . .
C27 C26 C10 122.0(2) . .
C31 C26 C10 120.2(2) . .
C28 C27 C26 120.6(2) . .
C28 C27 H27A 119.7 . .
C26 C27 H27A 119.7 . .
C29 C28 C27 121.2(3) . .
C29 C28 H28A 119.4 . .
C27 C28 H28A 119.4 . .
C30 C29 C28 118.2(2) . .
C30 C29 C39 121.0(3) . .
C28 C29 C39 120.8(3) . .
C29 C30 C31 121.2(3) . .
C29 C30 H30A 119.4 . .
C31 C30 H30A 119.4 . .
C30 C31 C26 120.9(2) . .
C30 C31 H31A 119.6 . .
C26 C31 H31A 119.6 . .
C33 C32 C37 118.4(2) . .
C33 C32 C15 120.6(2) . .
C37 C32 C15 121.0(2) . .
C34 C33 C32 120.9(3) . .
C34 C33 H33A 119.6 . .
C32 C33 H33A 119.6 . .
C33 C34 C35 121.2(3) . .
C33 C34 H34A 119.4 . .
C35 C34 H34A 119.4 . .
C34 C35 C36 118.1(2) . .
C34 C35 C40 120.2(3) . .
C36 C35 C40 121.7(3) . .
C35 C36 C37 121.2(3) . .
C35 C36 H36A 119.4 . .
C37 C36 H36A 119.4 . .
C32 C37 C36 120.2(3) . .
C32 C37 H37A 119.9 . .
C36 C37 H37A 119.9 . .
C23 C38 H38A 109.5 . .
C23 C38 H38B 109.5 . .
H38A C38 H38B 109.5 . .
C23 C38 H38C 109.5 . .
H38A C38 H38C 109.5 . .
H38B C38 H38C 109.5 . .
C29 C39 H39A 109.5 . .
C29 C39 H39B 109.5 . .
H39A C39 H39B 109.5 . .
C29 C39 H39C 109.5 . .
H39A C39 H39C 109.5 . .
H39B C39 H39C 109.5 . .
C35 C40 H40A 109.5 . .
C35 C40 H40B 109.5 . .
H40A C40 H40B 109.5 . .
C35 C40 H40C 109.5 . .
H40A C40 H40C 109.5 . .
H40B C40 H40C 109.5 . .
C2H C1H H1HA 109.5 . .
C2H C1H H1HB 109.5 . .
H1HA C1H H1HB 109.5 . .
C2H C1H H1HC 109.5 . .
H1HA C1H H1HC 109.5 . .
H1HB C1H H1HC 109.5 . .
C1H C2H C3H 114.5(4) . .
C1H C2H H2HA 108.6 . .
C3H C2H H2HA 108.6 . .
C1H C2H H2HB 108.6 . .
C3H C2H H2HB 108.6 . .
H2HA C2H H2HB 107.6 . .
C2H C3H C3H 114.2(4) . 2_665
C2H C3H H3HA 108.7 . .
C3H C3H H3HA 108.7 2_665 .
C2H C3H H3HB 108.7 . .
C3H C3H H3HB 108.7 2_665 .
H3HA C3H H3HB 107.6 . .
Cl1 C1S Cl2 111.0(7) . .
Cl1 C1S H1SA 109.4 . .
Cl2 C1S H1SA 109.4 . .
Cl1 C1S H1SB 109.4 . .
Cl2 C1S H1SB 109.4 . .
H1SA C1S H1SB 108.0 . .
C42 C41 C46 117.6(2) . .
C42 C41 Pt1 121.73(18) . .
C46 C41 Pt1 120.63(18) . .
C43 C42 C41 121.2(2) . .
C43 C42 H42A 119.4 . .
C41 C42 H42A 119.4 . .
C42 C43 C44 120.4(3) . .
C42 C43 H43A 119.8 . .
C44 C43 H43A 119.8 . .
C45 C44 C43 119.2(3) . .
C45 C44 C47 119.6(3) . .
C43 C44 C47 121.1(3) . .
C44 C45 C46 120.0(3) . .
C44 C45 H45A 120.0 . .
C46 C45 H45A 120.0 . .
C45 C46 C41 121.6(3) . .
C45 C46 H46A 119.2 . .
C41 C46 H46A 119.2 . .
N5 C47 C44 170.4(5) . .
N5 C47 H47A 69.1 . .
C44 C47 H47A 109.5 . .
N5 C47 H47B 63.3 . .
C44 C47 H47B 109.5 . .
H47A C47 H47B 109.5 . .
N5 C47 H47C 79.6 . .
C44 C47 H47C 109.5 . .
H47A C47 H47C 109.5 . .
H47B C47 H47C 109.5 . .
C53 C48 C49 117.0(2) . .
C53 C48 Pt1 120.87(17) . .
C49 C48 Pt1 122.02(18) . .
C50 C49 C48 121.3(2) . .
C50 C49 H49A 119.4 . .
C48 C49 H49A 119.4 . .
C51 C50 C49 121.1(2) . .
C51 C50 H50A 119.4 . .
C49 C50 H50A 119.4 . .
C52 C51 C50 118.1(2) . .
C52 C51 C54 120.1(2) . .
C50 C51 C54 121.8(2) . .
C51 C52 C53 120.9(2) . .
C51 C52 H52A 119.5 . .
C53 C52 H52A 119.5 . .
C52 C53 C48 121.6(2) . .
C52 C53 H53A 119.2 . .
C48 C53 H53A 119.2 . .
N6 C54 C51 168.7(6) . .
N6 C54 H54A 77.8 . .
C51 C54 H54A 109.5 . .
N6 C54 H54B 74.9 . .
C51 C54 H54B 109.5 . .
H54A C54 H54B 109.5 . .
N6 C54 H54C 59.4 . .
C51 C54 H54C 109.5 . .
H54A C54 H54C 109.5 . .
H54B C54 H54C 109.5 . .

loop_
_geom_bond_atom_site_label_1
_geom_bond_atom_site_label_2
_geom_bond_distance
_geom_bond_site_symmetry_2
Pt1 N4 1.9470(19) .
Pt1 N1 1.948(2) .
Pt1 N3 1.9693(19) .
Pt1 N2 1.9698(19) .
Pt1 C48 2.119(2) .
Pt1 C41 2.129(2) .
N1 C1 1.352(3) .
N1 C4 1.364(3) .
N2 C9 1.367(3) .
N2 C6 1.374(3) .
N3 C14 1.373(3) .
N3 C11 1.373(3) .
N4 C19 1.357(3) .
N4 C16 1.364(3) .
C1 C2 1.429(3) .
C1 C19 1.450(3) .
C2 C3 1.384(4) .
C2 H2A 0.9500 .
C3 C4 1.440(4) .
C3 H3A 0.9500 .
C4 C5 1.411(3) .
C5 C6 1.433(3) .
C5 C20 1.489(3) .
C6 C7 1.439(3) .
C7 C8 1.360(4) .
C7 H7A 0.9500 .
C8 C9 1.435(3) .
C8 H8A 0.9500 .
C9 C10 1.424(3) .
C10 C11 1.416(3) .
C10 C26 1.489(3) .
C11 C12 1.439(3) .
C12 C13 1.367(3) .
C12 H12A 0.9500 .
C13 C14 1.436(3) .
C13 H13A 0.9500 .
C14 C15 1.438(3) .
C15 C16 1.403(3) .
C15 C32 1.488(3) .
C16 C17 1.446(3) .
C17 C18 1.376(4) .
C17 H17A 0.9500 .
C18 C19 1.432(3) .
C18 H18A 0.9500 .
C20 C25 1.385(3) .
C20 C21 1.392(4) .
C21 C22 1.388(4) .
C21 H21A 0.9500 .
C22 C23 1.381(4) .
C22 H22A 0.9500 .
C23 C24 1.376(4) .
C23 C38 1.515(4) .
C24 C25 1.392(4) .
C24 H24A 0.9500 .
C25 H25A 0.9500 .
C26 C27 1.398(4) .
C26 C31 1.400(3) .
C27 C28 1.394(4) .
C27 H27A 0.9500 .
C28 C29 1.389(4) .
C28 H28A 0.9500 .
C29 C30 1.387(4) .
C29 C39 1.510(4) .
C30 C31 1.387(4) .
C30 H30A 0.9500 .
C31 H31A 0.9500 .
C32 C33 1.387(4) .
C32 C37 1.391(4) .
C33 C34 1.383(4) .
C33 H33A 0.9500 .
C34 C35 1.383(4) .
C34 H34A 0.9500 .
C35 C36 1.384(4) .
C35 C40 1.504(3) .
C36 C37 1.394(3) .
C36 H36A 0.9500 .
C37 H37A 0.9500 .
C38 H38A 0.9800 .
C38 H38B 0.9800 .
C38 H38C 0.9800 .
C39 H39A 0.9800 .
C39 H39B 0.9800 .
C39 H39C 0.9800 .
C40 H40A 0.9800 .
C40 H40B 0.9800 .
C40 H40C 0.9800 .
C1H C2H 1.493(8) .
C1H H1HA 0.9800 .
C1H H1HB 0.9800 .
C1H H1HC 0.9800 .
C2H C3H 1.519(6) .
C2H H2HA 0.9900 .
C2H H2HB 0.9900 .
C3H C3H 1.527(9) 2_665
C3H H3HA 0.9900 .
C3H H3HB 0.9900 .
Cl1 C1S 1.740(9) .
Cl2 C1S 1.746(9) .
C1S H1SA 0.9900 .
C1S H1SB 0.9900 .
N5 C47 1.098(5) .
C41 C42 1.396(3) .
C41 C46 1.403(3) .
C42 C43 1.393(4) .
C42 H42A 0.9500 .
C43 C44 1.397(4) .
C43 H43A 0.9500 .
C44 C45 1.389(4) .
C44 C47 1.466(4) .
C45 C46 1.393(4) .
C45 H45A 0.9500 .
C46 H46A 0.9500 .
C47 H47A 0.9800 .
C47 H47B 0.9800 .
C47 H47C 0.9800 .
N6 C54 1.048(9) .
C48 C53 1.394(3) .
C48 C49 1.398(3) .
C49 C50 1.391(4) .
C49 H49A 0.9500 .
C50 C51 1.386(4) .
C50 H50A 0.9500 .
C51 C52 1.384(4) .
C51 C54 1.492(4) .
C52 C53 1.391(4) .
C52 H52A 0.9500 .
C53 H53A 0.9500 .
C54 H54A 0.9800 .
C54 H54B 0.9800 .
C54 H54C 0.9800 .
